data_4036114
loop_
_publ_author_name
'Tepper, Ronny'
'Schulze, Benjamin'
'J\"ager, Michael'
'Friebe, Christian'
'Scharf, Daniel H.'
'G\"orls, Helmar'
'Schubert, Ulrich S.'

_publ_section_title
;
 Anion receptors based on halogen bonding with halo-1,2,3-triazoliums.
;
_journal_issue 6
_journal_name_full 'The Journal of organic chemistry'
_journal_page_first 3139
_journal_page_last 3150
_journal_paper_doi 10.1021/acs.joc.5b00028
_journal_volume 80
_journal_year 2015
_chemical_formula_moiety '4(C30 H32 Br2 N6),4(B F4),4(C2 H3 N),C H4 O,4(Br)'
_chemical_formula_sum 'C32.25 H36 B Br3 F4 N7 O0.25'
_chemical_formula_weight 852.22
_space_group_IT_number 2
_space_group_name_Hall '-P 1'
_space_group_name_H-M_alt 'P -1'
_symmetry_cell_setting triclinic
_symmetry_space_group_name_Hall '-P 1'
_symmetry_space_group_name_H-M 'P -1'
_atom_sites_solution_hydrogens geom
_atom_sites_solution_primary direct
_atom_sites_solution_secondary difmap
_audit_creation_method SHELXL-97
_cell_angle_alpha 118.013(2)
_cell_angle_beta 112.079(2)
_cell_angle_gamma 93.597(2)
_cell_formula_units_Z 4
_cell_length_a 16.0488(5)
_cell_length_b 17.2391(7)
_cell_length_c 17.3999(5)
_cell_measurement_temperature 133(2)
_cell_volume 3766.1(3)
_computing_cell_refinement DENZO
_computing_data_collection COLLECT
_computing_data_reduction DENZO
_computing_molecular_graphics SHELXTL/PC
_computing_publication_material SHELXL-97
_computing_structure_refinement 'SHELXL-97 (Sheldrick, 2008)'
_computing_structure_solution 'SHELXS-97 (Sheldrick, 2008)'
_diffrn_ambient_temperature 133(2)
_diffrn_measured_fraction_theta_full 0.946
_diffrn_measured_fraction_theta_max 0.946
_diffrn_measurement_device_type KappaCCD
_diffrn_measurement_method 'phi- + omega-scan'
_diffrn_radiation_monochromator graphite
_diffrn_radiation_source 'fine-focus sealed tube'
_diffrn_radiation_type MoK\a
_diffrn_radiation_wavelength 0.71073
_diffrn_reflns_av_R_equivalents 0.0437
_diffrn_reflns_av_sigmaI/netI 0.0601
_diffrn_reflns_limit_h_max 20
_diffrn_reflns_limit_h_min -20
_diffrn_reflns_limit_k_max 14
_diffrn_reflns_limit_k_min -21
_diffrn_reflns_limit_l_max 22
_diffrn_reflns_limit_l_min -22
_diffrn_reflns_number 20887
_diffrn_reflns_theta_full 26.73
_diffrn_reflns_theta_max 26.73
_diffrn_reflns_theta_min 3.35
_exptl_absorpt_coefficient_mu 3.266
_exptl_absorpt_correction_T_max 0.8805
_exptl_absorpt_correction_T_min 0.8281
_exptl_absorpt_correction_type multi-scan
_exptl_absorpt_process_details 'SADABS, Bruker-AXS, 2002'
_exptl_crystal_colour colourless
_exptl_crystal_density_diffrn 1.503
_exptl_crystal_density_method 'not measured'
_exptl_crystal_description prism
_exptl_crystal_F_000 1706
_exptl_crystal_size_max 0.046
_exptl_crystal_size_mid 0.045
_exptl_crystal_size_min 0.034
_refine_diff_density_max 2.380
_refine_diff_density_min -1.699
_refine_diff_density_rms 0.228
_refine_ls_extinction_method none
_refine_ls_goodness_of_fit_ref 1.121
_refine_ls_hydrogen_treatment constr
_refine_ls_matrix_type full
_refine_ls_number_parameters 904
_refine_ls_number_reflns 15125
_refine_ls_number_restraints 0
_refine_ls_restrained_S_all 1.121
_refine_ls_R_factor_all 0.1234
_refine_ls_R_factor_gt 0.0929
_refine_ls_shift/su_max 0.002
_refine_ls_shift/su_mean 0.000
_refine_ls_structure_factor_coef Fsqd
_refine_ls_weighting_details 'calc w=1/[\s^2^(Fo^2^)+(0.1077P)^2^+49.5692P] where P=(Fo^2^+2Fc^2^)/3'
_refine_ls_weighting_scheme calc
_refine_ls_wR_factor_gt 0.2290
_refine_ls_wR_factor_ref 0.2575
_reflns_number_gt 11621
_reflns_number_total 15125
_reflns_threshold_expression >2sigma(I)
_cod_data_source_file jo5b00028_si_002.cif
_cod_data_source_block FO4943
_cod_original_cell_volume 3766.1(2)
_cod_database_code 4036114
_publcif_datablock.id {415a7375-e979-48d5-8c7f-c33d11dac078}

loop_
_symmetry_equiv_pos_as_xyz
'x, y, z'
'-x, -y, -z'

loop_
_atom_site_label
_atom_site_type_symbol
_atom_site_fract_x
_atom_site_fract_y
_atom_site_fract_z
_atom_site_U_iso_or_equiv
_atom_site_adp_type
_atom_site_occupancy
_atom_site_symmetry_multiplicity
_atom_site_calc_flag
_atom_site_refinement_flags
Br3A Br 0.27573(6) 1.00447(6) 1.06367(6) 0.0277(2) Uani 1 1 d .
Br3B Br 0.46580(8) 0.62469(8) 1.70270(9) 0.0464(3) Uani 1 1 d .
Br1B Br 0.43390(6) 1.09432(7) 1.03519(7) 0.0291(2) Uani 1 1 d .
Br2B Br 0.44599(6) 1.14199(6) 1.27781(6) 0.0277(2) Uani 1 1 d .
N1B N 0.6762(5) 1.2256(5) 1.0793(5) 0.0261(15) Uani 1 1 d .
N2B N 0.6189(5) 1.2332(6) 1.0071(6) 0.0308(17) Uani 1 1 d .
N3B N 0.5335(5) 1.1919(6) 0.9860(5) 0.0284(16) Uani 1 1 d .
N4B N 0.7036(5) 1.2599(6) 1.5042(5) 0.0295(16) Uani 1 1 d .
N5B N 0.6530(5) 1.2801(6) 1.5531(6) 0.0325(17) Uani 1 1 d .
N6B N 0.5646(5) 1.2436(5) 1.4831(5) 0.0276(16) Uani 1 1 d .
C1B C 0.6469(6) 1.1939(7) 1.2561(6) 0.0273(18) Uani 1 1 d .
H1BA H 0.6008 1.2257 1.2535 0.033 Uiso 1 1 calc R
C2B C 0.6847(6) 1.1786(6) 1.3319(6) 0.0273(18) Uani 1 1 d .
C3B C 0.7506(6) 1.1289(6) 1.3335(7) 0.0285(19) Uani 1 1 d .
H3BA H 0.7749 1.1158 1.3836 0.034 Uiso 1 1 calc R
C4B C 0.7800(6) 1.0991(7) 1.2622(7) 0.031(2) Uani 1 1 d .
H4BA H 0.8255 1.0663 1.2640 0.037 Uiso 1 1 calc R
C5B C 0.7440(6) 1.1165(7) 1.1879(7) 0.032(2) Uani 1 1 d .
H5BA H 0.7656 1.0967 1.1397 0.038 Uiso 1 1 calc R
C6B C 0.6763(6) 1.1628(6) 1.1837(6) 0.0254(18) Uani 1 1 d .
C7B C 0.6325(6) 1.1799(7) 1.1047(7) 0.031(2) Uani 1 1 d .
C8B C 0.5371(6) 1.1573(7) 1.0427(6) 0.0278(19) Uani 1 1 d .
C9B C 0.7781(6) 1.2687(7) 1.1250(8) 0.037(2) Uani 1 1 d .
H9BA H 0.7892 1.3086 1.1021 0.056 Uiso 1 1 calc R
H9BB H 0.8094 1.2208 1.1068 0.056 Uiso 1 1 calc R
H9BC H 0.8033 1.3053 1.1964 0.056 Uiso 1 1 calc R
C10B C 0.4497(6) 1.1833(6) 0.9085(6) 0.0274(18) Uani 1 1 d .
C11B C 0.4274(7) 1.1204(7) 0.8117(7) 0.034(2) Uani 1 1 d .
C12B C 0.3441(7) 1.1116(8) 0.7394(7) 0.037(2) Uani 1 1 d .
H12A H 0.3265 1.0677 0.6727 0.044 Uiso 1 1 calc R
C13B C 0.2851(7) 1.1655(8) 0.7621(8) 0.035(2) Uani 1 1 d .
C14B C 0.3112(7) 1.2276(8) 0.8578(8) 0.043(3) Uani 1 1 d .
H14A H 0.2713 1.2643 0.8731 0.051 Uiso 1 1 calc R
C15B C 0.3940(7) 1.2407(7) 0.9355(7) 0.035(2) Uani 1 1 d .
C16B C 0.4896(8) 1.0616(8) 0.7856(8) 0.046(3) Uani 1 1 d .
H16A H 0.5493 1.1004 0.8036 0.069 Uiso 1 1 calc R
H16B H 0.4583 1.0160 0.7149 0.069 Uiso 1 1 calc R
H16C H 0.5019 1.0301 0.8214 0.069 Uiso 1 1 calc R
C17B C 0.1941(8) 1.1506(10) 0.6798(9) 0.050(3) Uani 1 1 d .
H17A H 0.1821 1.2098 0.6948 0.075 Uiso 1 1 calc R
H17B H 0.1423 1.1104 0.6729 0.075 Uiso 1 1 calc R
H17C H 0.1989 1.1219 0.6185 0.075 Uiso 1 1 calc R
C18B C 0.4199(8) 1.3103(10) 1.0388(8) 0.056(3) Uani 1 1 d .
H18A H 0.3775 1.3488 1.0407 0.084 Uiso 1 1 calc R
H18B H 0.4848 1.3487 1.0715 0.084 Uiso 1 1 calc R
H18C H 0.4146 1.2793 1.0724 0.084 Uiso 1 1 calc R
C19B C 0.6498(6) 1.2107(6) 1.4056(6) 0.0260(18) Uani 1 1 d .
C20B C 0.5586(6) 1.2022(7) 1.3926(6) 0.0277(19) Uani 1 1 d .
C21B C 0.8066(7) 1.2938(8) 1.5616(7) 0.040(2) Uani 1 1 d .
H21A H 0.8242 1.3454 1.6278 0.059 Uiso 1 1 calc R
H21B H 0.8334 1.3142 1.5298 0.059 Uiso 1 1 calc R
H21C H 0.8308 1.2443 1.5655 0.059 Uiso 1 1 calc R
C22B C 0.4888(6) 1.2591(7) 1.5100(6) 0.031(2) Uani 1 1 d .
C23B C 0.4795(7) 1.3473(7) 1.5455(7) 0.033(2) Uani 1 1 d .
C24B C 0.4067(7) 1.3624(8) 1.5718(7) 0.038(2) Uani 1 1 d .
H24A H 0.3989 1.4221 1.5986 0.046 Uiso 1 1 calc R
C25B C 0.3453(7) 1.2914(8) 1.5595(7) 0.038(2) Uani 1 1 d .
C26B C 0.3576(7) 1.2047(8) 1.5216(7) 0.037(2) Uani 1 1 d .
H26A H 0.3160 1.1564 1.5133 0.045 Uiso 1 1 calc R
C27B C 0.4307(7) 1.1861(7) 1.4949(7) 0.033(2) Uani 1 1 d .
C28B C 0.5406(7) 1.4218(7) 1.5513(8) 0.035(2) Uani 1 1 d .
H28A H 0.6069 1.4265 1.5858 0.053 Uiso 1 1 calc R
H28B H 0.5294 1.4805 1.5870 0.053 Uiso 1 1 calc R
H28C H 0.5255 1.4067 1.4849 0.053 Uiso 1 1 calc R
C29B C 0.2663(8) 1.3078(9) 1.5861(9) 0.052(3) Uani 1 1 d .
H29A H 0.2737 1.2933 1.6360 0.077 Uiso 1 1 calc R
H29B H 0.2061 1.2684 1.5276 0.077 Uiso 1 1 calc R
H29C H 0.2677 1.3723 1.6120 0.077 Uiso 1 1 calc R
C30B C 0.4382(7) 1.0892(7) 1.4484(7) 0.038(2) Uani 1 1 d .
H30A H 0.5041 1.0912 1.4650 0.056 Uiso 1 1 calc R
H30B H 0.4008 1.0568 1.3770 0.056 Uiso 1 1 calc R
H30C H 0.4145 1.0567 1.4730 0.056 Uiso 1 1 calc R
Br1A Br 0.21838(6) 0.84738(6) 1.10442(7) 0.0282(2) Uani 1 1 d .
Br2A Br 0.05786(6) 0.91286(6) 0.93388(6) 0.0269(2) Uani 1 1 d .
N1A N 0.0824(5) 0.6983(6) 1.1638(6) 0.0300(17) Uani 1 1 d .
N2A N 0.1561(5) 0.6680(6) 1.1730(6) 0.0344(18) Uani 1 1 d .
N3A N 0.2072(5) 0.7131(6) 1.1530(6) 0.0301(17) Uani 1 1 d .
N4A N -0.2103(5) 0.7761(6) 0.8167(6) 0.0310(17) Uani 1 1 d .
N5A N -0.2121(5) 0.7724(6) 0.7380(6) 0.0316(17) Uani 1 1 d .
N6A N -0.1242(5) 0.8168(5) 0.7703(5) 0.0254(15) Uani 1 1 d .
C1A C -0.0260(6) 0.7938(7) 1.0217(7) 0.0287(19) Uani 1 1 d .
H1AA H 0.0022 0.7646 0.9806 0.034 Uiso 1 1 calc R
C2A C -0.0988(6) 0.8289(6) 0.9911(7) 0.0280(18) Uani 1 1 d .
C3A C -0.1415(6) 0.8680(7) 1.0503(7) 0.0291(19) Uani 1 1 d .
H3AA H -0.1930 0.8899 1.0289 0.035 Uiso 1 1 calc R
C4A C -0.1108(7) 0.8758(7) 1.1393(8) 0.036(2) Uani 1 1 d .
H4AA H -0.1400 0.9042 1.1795 0.043 Uiso 1 1 calc R
C5A C -0.0370(7) 0.8424(7) 1.1709(7) 0.034(2) Uani 1 1 d .
H5AA H -0.0159 0.8477 1.2325 0.041 Uiso 1 1 calc R
C6A C 0.0060(6) 0.8010(7) 1.1117(7) 0.0291(19) Uani 1 1 d .
C7A C 0.0820(6) 0.7595(6) 1.1366(6) 0.0277(18) Uani 1 1 d .
C8A C 0.1651(7) 0.7686(7) 1.1293(7) 0.0298(19) Uani 1 1 d .
C9A C 0.0123(7) 0.6654(8) 1.1845(8) 0.041(2) Uani 1 1 d .
H9AA H 0.0163 0.6062 1.1777 0.062 Uiso 1 1 calc R
H9AB H -0.0506 0.6579 1.1382 0.062 Uiso 1 1 calc R
H9AC H 0.0243 0.7101 1.2516 0.062 Uiso 1 1 calc R
C10A C 0.2902(7) 0.6878(7) 1.1464(7) 0.032(2) Uani 1 1 d .
C11A C 0.3772(6) 0.7445(7) 1.2270(7) 0.032(2) Uani 1 1 d .
C12A C 0.4547(7) 0.7160(7) 1.2214(8) 0.036(2) Uani 1 1 d .
H12B H 0.5153 0.7514 1.2756 0.043 Uiso 1 1 calc R
C13A C 0.4463(7) 0.6372(8) 1.1390(8) 0.039(2) Uani 1 1 d .
C14A C 0.3579(8) 0.5846(8) 1.0594(8) 0.042(2) Uani 1 1 d .
H14B H 0.3520 0.5308 1.0027 0.050 Uiso 1 1 calc R
C15A C 0.2772(8) 0.6104(7) 1.0622(7) 0.037(2) Uani 1 1 d .
C16A C 0.3864(7) 0.8301(8) 1.3160(8) 0.043(2) Uani 1 1 d .
H16D H 0.4528 0.8660 1.3588 0.064 Uiso 1 1 calc R
H16E H 0.3620 0.8133 1.3517 0.064 Uiso 1 1 calc R
H16F H 0.3505 0.8669 1.2958 0.064 Uiso 1 1 calc R
C17A C 0.5314(9) 0.6042(10) 1.1370(11) 0.062(4) Uani 1 1 d .
H17D H 0.5880 0.6487 1.1979 0.093 Uiso 1 1 calc R
H17E H 0.5383 0.5981 1.0810 0.093 Uiso 1 1 calc R
H17F H 0.5230 0.5444 1.1309 0.093 Uiso 1 1 calc R
C18A C 0.1809(8) 0.5540(8) 0.9758(8) 0.047(3) Uani 1 1 d .
H18D H 0.1518 0.5929 0.9539 0.070 Uiso 1 1 calc R
H18E H 0.1415 0.5295 0.9955 0.070 Uiso 1 1 calc R
H18F H 0.1869 0.5031 0.9222 0.070 Uiso 1 1 calc R
C19A C -0.1256(6) 0.8201(6) 0.8961(7) 0.0273(18) Uani 1 1 d .
C20A C -0.0703(6) 0.8477(6) 0.8646(6) 0.0260(18) Uani 1 1 d .
C21A C -0.2971(6) 0.7306(7) 0.8080(8) 0.036(2) Uani 1 1 d .
H21D H -0.3444 0.6940 0.7389 0.054 Uiso 1 1 calc R
H21E H -0.3211 0.7771 0.8458 0.054 Uiso 1 1 calc R
H21F H -0.2834 0.6903 0.8334 0.054 Uiso 1 1 calc R
C22A C -0.0964(6) 0.8301(7) 0.7047(7) 0.032(2) Uani 1 1 d .
C23A C -0.0453(6) 0.7746(7) 0.6662(7) 0.032(2) Uani 1 1 d .
C24A C -0.0157(7) 0.7941(8) 0.6091(7) 0.037(2) Uani 1 1 d .
H24B H 0.0191 0.7582 0.5807 0.045 Uiso 1 1 calc R
C25A C -0.0350(6) 0.8634(8) 0.5926(7) 0.037(2) Uani 1 1 d .
C26A C -0.0875(7) 0.9154(7) 0.6324(7) 0.036(2) Uani 1 1 d .
H26B H -0.1024 0.9621 0.6199 0.044 Uiso 1 1 calc R
C27A C -0.1187(6) 0.9001(7) 0.6901(6) 0.031(2) Uani 1 1 d .
C28A C -0.0211(7) 0.7025(8) 0.6861(8) 0.041(2) Uani 1 1 d .
H28D H 0.0011 0.6625 0.6405 0.061 Uiso 1 1 calc R
H28E H -0.0769 0.6658 0.6774 0.061 Uiso 1 1 calc R
H28F H 0.0286 0.7311 0.7536 0.061 Uiso 1 1 calc R
C29A C 0.0014(8) 0.8833(10) 0.5329(9) 0.049(3) Uani 1 1 d .
H29D H -0.0254 0.9287 0.5214 0.073 Uiso 1 1 calc R
H29E H -0.0170 0.8265 0.4699 0.073 Uiso 1 1 calc R
H29F H 0.0701 0.9077 0.5689 0.073 Uiso 1 1 calc R
C30A C -0.1732(8) 0.9574(8) 0.7343(8) 0.042(2) Uani 1 1 d .
H30D H -0.2336 0.9176 0.7133 0.063 Uiso 1 1 calc R
H30E H -0.1843 1.0007 0.7126 0.063 Uiso 1 1 calc R
H30F H -0.1374 0.9917 0.8059 0.063 Uiso 1 1 calc R
N1AA N -0.2064(7) 0.6244(8) 0.9895(8) 0.051(2) Uani 1 1 d .
C1AA C -0.2895(10) 0.4999(10) 0.8053(10) 0.061(3) Uani 1 1 d .
H1A1 H -0.2822 0.4409 0.7972 0.092 Uiso 1 1 calc R
H1A2 H -0.2609 0.5153 0.7715 0.092 Uiso 1 1 calc R
H1A3 H -0.3565 0.4955 0.7772 0.092 Uiso 1 1 calc R
C2AA C -0.2437(7) 0.5705(8) 0.9079(9) 0.042(2) Uani 1 1 d .
B1B B 0.2215(7) 0.9218(6) 1.4422(7) 0.0206(18) Uani 1 1 d .
F1B F 0.2490(7) 1.0090(8) 1.4706(10) 0.116(4) Uani 1 1 d .
F2B F 0.1968(8) 0.8657(11) 1.3524(7) 0.137(6) Uani 1 1 d .
F3B F 0.1614(8) 0.9109(10) 1.4742(11) 0.122(5) Uani 1 1 d .
F4B F 0.3060(6) 0.9074(6) 1.5001(6) 0.0621(19) Uani 1 1 d .
F1A F -0.0726(6) 0.4992(6) 0.7331(8) 0.109(4) Uani 1 1 d .
B1A B -0.0562(9) 0.5789(9) 0.8145(12) 0.048(3) Uani 1 1 d .
F2A F -0.0494(6) 0.5653(8) 0.8888(9) 0.091(3) Uani 1 1 d .
F3A F -0.1269(5) 0.6195(5) 0.7944(6) 0.0569(18) Uani 1 1 d .
F4A F 0.0298(4) 0.6405(5) 0.8497(5) 0.0476(15) Uani 1 1 d .
O1M O 0.3079(9) 0.5904(9) 1.7647(10) 0.029(3) Uani 0.50 1 d P
H1M H 0.3396 0.5881 1.7351 0.044 Uiso 0.50 1 calc PR
C1M C 0.3345(16) 0.5464(15) 1.8100(18) 0.047(5) Uani 0.50 1 d P
H1M1 H 0.3879 0.5257 1.8021 0.070 Uiso 0.50 1 calc PR
H1M2 H 0.2822 0.4931 1.7818 0.070 Uiso 0.50 1 calc PR
H1M3 H 0.3533 0.5876 1.8799 0.070 Uiso 0.50 1 calc PR
N1AC N 0.1428(14) 0.6040(14) 1.5725(16) 0.047(5) Uani 0.50 1 d P
C1AC C 0.2297(16) 0.510(2) 1.490(2) 0.075(11) Uani 0.50 1 d P
H1A4 H 0.2957 0.5457 1.5227 0.112 Uiso 0.50 1 calc PR
H1A5 H 0.2019 0.4886 1.4202 0.112 Uiso 0.50 1 calc PR
H1A6 H 0.2262 0.4568 1.4970 0.112 Uiso 0.50 1 calc PR
C2AC C 0.1741(14) 0.5719(18) 1.5380(17) 0.042(6) Uani 0.50 1 d P
C1AB C -0.0787(14) 0.5260(14) 1.3508(16) 0.037(5) Uani 0.50 1 d P
H1A7 H -0.0452 0.4865 1.3200 0.056 Uiso 0.50 1 calc PR
H1A8 H -0.1429 0.4893 1.3244 0.056 Uiso 0.50 1 calc PR
H1A9 H -0.0457 0.5532 1.4218 0.056 Uiso 0.50 1 calc PR
N1AB N -0.0854(16) 0.6511(14) 1.3125(16) 0.053(5) Uani 0.50 1 d P
C2AB C -0.0823(12) 0.5989(12) 1.3302(13) 0.026(3) Uiso 0.50 1 d P

loop_
_atom_site_aniso_label
_atom_site_aniso_U_11
_atom_site_aniso_U_22
_atom_site_aniso_U_33
_atom_site_aniso_U_23
_atom_site_aniso_U_13
_atom_site_aniso_U_12
Br3A 0.0169(4) 0.0385(5) 0.0279(4) 0.0194(4) 0.0089(3) 0.0048(3)
Br3B 0.0352(5) 0.0453(6) 0.0519(7) 0.0188(5) 0.0231(5) 0.0117(5)
Br1B 0.0171(4) 0.0409(5) 0.0318(5) 0.0209(4) 0.0115(3) 0.0076(3)
Br2B 0.0205(4) 0.0378(5) 0.0239(4) 0.0162(4) 0.0094(3) 0.0113(4)
N1B 0.021(3) 0.034(4) 0.025(4) 0.013(3) 0.015(3) 0.005(3)
N2B 0.021(4) 0.044(5) 0.033(4) 0.022(4) 0.015(3) 0.007(3)
N3B 0.019(3) 0.039(4) 0.028(4) 0.017(4) 0.013(3) 0.010(3)
N4B 0.025(4) 0.038(4) 0.027(4) 0.019(4) 0.012(3) 0.009(3)
N5B 0.028(4) 0.043(5) 0.026(4) 0.018(4) 0.012(3) 0.010(3)
N6B 0.025(4) 0.031(4) 0.019(3) 0.012(3) 0.006(3) 0.006(3)
C1B 0.015(4) 0.036(5) 0.028(4) 0.015(4) 0.011(3) 0.005(3)
C2B 0.023(4) 0.032(5) 0.024(4) 0.012(4) 0.013(4) 0.010(4)
C3B 0.024(4) 0.030(5) 0.027(4) 0.016(4) 0.007(4) 0.010(4)
C4B 0.018(4) 0.034(5) 0.030(5) 0.010(4) 0.009(4) 0.011(4)
C5B 0.022(4) 0.047(6) 0.031(5) 0.022(4) 0.015(4) 0.011(4)
C6B 0.017(4) 0.030(5) 0.024(4) 0.012(4) 0.007(3) 0.005(3)
C7B 0.020(4) 0.039(5) 0.027(4) 0.013(4) 0.011(4) 0.009(4)
C8B 0.022(4) 0.039(5) 0.022(4) 0.014(4) 0.012(3) 0.013(4)
C9B 0.021(4) 0.042(6) 0.043(6) 0.020(5) 0.015(4) 0.001(4)
C10B 0.023(4) 0.033(5) 0.023(4) 0.013(4) 0.009(3) 0.007(4)
C11B 0.034(5) 0.041(6) 0.035(5) 0.026(5) 0.018(4) 0.012(4)
C12B 0.034(5) 0.048(6) 0.024(5) 0.022(5) 0.007(4) 0.006(4)
C13B 0.028(5) 0.050(6) 0.042(6) 0.036(5) 0.015(4) 0.013(4)
C14B 0.028(5) 0.058(7) 0.052(6) 0.033(6) 0.023(5) 0.021(5)
C15B 0.030(5) 0.043(6) 0.033(5) 0.017(5) 0.019(4) 0.015(4)
C16B 0.041(6) 0.049(7) 0.036(6) 0.016(5) 0.015(5) 0.021(5)
C17B 0.034(6) 0.068(8) 0.053(7) 0.039(6) 0.015(5) 0.022(5)
C18B 0.037(6) 0.087(10) 0.042(6) 0.028(7) 0.021(5) 0.037(6)
C19B 0.025(4) 0.025(4) 0.028(4) 0.016(4) 0.010(4) 0.009(3)
C20B 0.021(4) 0.041(5) 0.021(4) 0.018(4) 0.006(3) 0.013(4)
C21B 0.024(5) 0.059(7) 0.024(5) 0.020(5) 0.004(4) 0.007(4)
C22B 0.027(4) 0.041(5) 0.024(4) 0.015(4) 0.014(4) 0.011(4)
C23B 0.031(5) 0.040(5) 0.027(5) 0.015(4) 0.014(4) 0.011(4)
C24B 0.040(6) 0.049(6) 0.031(5) 0.021(5) 0.021(4) 0.023(5)
C25B 0.027(5) 0.053(7) 0.025(5) 0.016(5) 0.010(4) 0.015(4)
C26B 0.023(4) 0.055(7) 0.033(5) 0.023(5) 0.012(4) 0.009(4)
C27B 0.035(5) 0.040(6) 0.026(5) 0.020(4) 0.014(4) 0.016(4)
C28B 0.039(5) 0.035(5) 0.042(6) 0.023(5) 0.026(5) 0.015(4)
C29B 0.031(5) 0.063(8) 0.047(7) 0.017(6) 0.022(5) 0.014(5)
C30B 0.033(5) 0.035(5) 0.029(5) 0.013(4) 0.007(4) 0.002(4)
Br1A 0.0244(4) 0.0372(5) 0.0338(5) 0.0232(4) 0.0171(4) 0.0126(4)
Br2A 0.0163(4) 0.0360(5) 0.0287(4) 0.0182(4) 0.0096(3) 0.0063(3)
N1A 0.022(4) 0.039(4) 0.038(4) 0.026(4) 0.015(3) 0.010(3)
N2A 0.023(4) 0.049(5) 0.048(5) 0.036(4) 0.018(4) 0.012(4)
N3A 0.020(4) 0.038(4) 0.039(4) 0.026(4) 0.012(3) 0.010(3)
N4A 0.021(4) 0.032(4) 0.043(5) 0.023(4) 0.015(3) 0.007(3)
N5A 0.022(4) 0.034(4) 0.039(4) 0.022(4) 0.012(3) 0.006(3)
N6A 0.012(3) 0.031(4) 0.030(4) 0.016(3) 0.008(3) 0.006(3)
C1A 0.020(4) 0.037(5) 0.033(5) 0.020(4) 0.013(4) 0.010(4)
C2A 0.018(4) 0.028(5) 0.034(5) 0.017(4) 0.009(4) 0.002(3)
C3A 0.022(4) 0.034(5) 0.041(5) 0.024(4) 0.017(4) 0.015(4)
C4A 0.031(5) 0.043(6) 0.047(6) 0.028(5) 0.026(5) 0.014(4)
C5A 0.034(5) 0.039(5) 0.036(5) 0.024(5) 0.019(4) 0.007(4)
C6A 0.027(4) 0.033(5) 0.032(5) 0.019(4) 0.016(4) 0.014(4)
C7A 0.026(4) 0.030(5) 0.026(4) 0.016(4) 0.010(4) 0.002(4)
C8A 0.030(5) 0.039(5) 0.027(4) 0.020(4) 0.016(4) 0.013(4)
C9A 0.024(5) 0.055(7) 0.053(6) 0.037(6) 0.016(5) 0.012(4)
C10A 0.027(4) 0.036(5) 0.041(5) 0.027(5) 0.014(4) 0.015(4)
C11A 0.024(4) 0.042(6) 0.038(5) 0.027(5) 0.014(4) 0.010(4)
C12A 0.028(5) 0.041(6) 0.045(6) 0.030(5) 0.013(4) 0.010(4)
C13A 0.031(5) 0.043(6) 0.045(6) 0.024(5) 0.019(5) 0.016(4)
C14A 0.044(6) 0.041(6) 0.046(6) 0.024(5) 0.024(5) 0.018(5)
C15A 0.045(6) 0.036(5) 0.032(5) 0.023(5) 0.013(4) 0.013(4)
C16A 0.031(5) 0.046(6) 0.035(5) 0.019(5) 0.003(4) 0.008(5)
C17A 0.037(6) 0.065(8) 0.086(10) 0.032(8) 0.038(7) 0.022(6)
C18A 0.048(6) 0.033(6) 0.042(6) 0.017(5) 0.010(5) 0.004(5)
C19A 0.020(4) 0.031(5) 0.034(5) 0.018(4) 0.013(4) 0.013(4)
C20A 0.019(4) 0.035(5) 0.029(4) 0.021(4) 0.012(3) 0.011(4)
C21A 0.017(4) 0.039(5) 0.059(6) 0.032(5) 0.016(4) 0.005(4)
C22A 0.024(4) 0.040(5) 0.025(4) 0.016(4) 0.008(4) 0.005(4)
C23A 0.018(4) 0.039(5) 0.033(5) 0.016(4) 0.009(4) 0.011(4)
C24A 0.028(5) 0.057(7) 0.025(5) 0.020(5) 0.011(4) 0.017(5)
C25A 0.017(4) 0.062(7) 0.028(5) 0.024(5) 0.009(4) 0.008(4)
C26A 0.034(5) 0.041(6) 0.028(5) 0.022(4) 0.004(4) 0.005(4)
C27A 0.024(4) 0.044(6) 0.023(4) 0.016(4) 0.010(4) 0.014(4)
C28A 0.034(5) 0.048(6) 0.048(6) 0.030(5) 0.020(5) 0.019(5)
C29A 0.035(6) 0.078(9) 0.052(7) 0.042(7) 0.027(5) 0.021(6)
C30A 0.045(6) 0.051(7) 0.046(6) 0.032(5) 0.026(5) 0.026(5)
N1AA 0.045(6) 0.056(6) 0.061(7) 0.034(6) 0.027(5) 0.023(5)
C1AA 0.061(8) 0.060(8) 0.059(8) 0.038(7) 0.017(7) 0.006(7)
C2AA 0.032(5) 0.050(7) 0.051(7) 0.030(6) 0.019(5) 0.018(5)
B1B 0.036(5) 0.017(4) 0.026(5) 0.015(4) 0.026(4) 0.011(4)
F1B 0.070(6) 0.094(8) 0.166(11) 0.092(8) 0.007(7) 0.017(5)
F2B 0.095(8) 0.194(14) 0.050(5) 0.020(7) 0.021(5) 0.073(9)
F3B 0.097(8) 0.194(13) 0.217(14) 0.164(12) 0.124(9) 0.090(8)
F4B 0.070(5) 0.067(5) 0.064(5) 0.044(4) 0.032(4) 0.031(4)
F1A 0.061(5) 0.054(5) 0.117(8) -0.013(5) 0.029(5) 0.014(4)
B1A 0.042(7) 0.033(6) 0.080(10) 0.031(7) 0.036(7) 0.019(5)
F2A 0.069(6) 0.126(8) 0.167(10) 0.121(8) 0.074(6) 0.058(6)
F3A 0.041(4) 0.055(4) 0.083(5) 0.039(4) 0.033(4) 0.023(3)
F4A 0.033(3) 0.050(4) 0.061(4) 0.031(3) 0.020(3) 0.011(3)
O1M 0.029(6) 0.034(7) 0.041(7) 0.023(6) 0.026(6) 0.016(5)
C1M 0.045(12) 0.025(10) 0.053(13) 0.010(10) 0.022(11) 0.004(9)
N1AC 0.037(11) 0.040(11) 0.059(13) 0.015(10) 0.034(10) -0.009(8)
C1AC 0.031(12) 0.077(19) 0.063(17) 0.048(16) -0.035(12) -0.034(13)
C2AC 0.018(9) 0.055(15) 0.043(12) 0.039(12) -0.008(9) -0.021(10)
C1AB 0.034(10) 0.031(10) 0.047(12) 0.023(9) 0.018(9) -0.005(8)
N1AB 0.074(14) 0.048(11) 0.072(14) 0.029(11) 0.066(13) 0.038(11)

loop_
_atom_type_symbol
_atom_type_description
_atom_type_scat_dispersion_real
_atom_type_scat_dispersion_imag
_atom_type_scat_source
C C 0.0033 0.0016 'International Tables Vol C Tables 4.2.6.8 and 6.1.1.4'
H H 0.0000 0.0000 'International Tables Vol C Tables 4.2.6.8 and 6.1.1.4'
B B 0.0013 0.0007 'International Tables Vol C Tables 4.2.6.8 and 6.1.1.4'
N N 0.0061 0.0033 'International Tables Vol C Tables 4.2.6.8 and 6.1.1.4'
F F 0.0171 0.0103 'International Tables Vol C Tables 4.2.6.8 and 6.1.1.4'
Br Br -0.2901 2.4595 'International Tables Vol C Tables 4.2.6.8 and 6.1.1.4'
O O 0.0106 0.0060 'International Tables Vol C Tables 4.2.6.8 and 6.1.1.4'

loop_
_geom_angle_atom_site_label_1
_geom_angle_atom_site_label_2
_geom_angle_atom_site_label_3
_geom_angle
N2B N1B C7B 114.1(7)
N2B N1B C9B 118.9(7)
C7B N1B C9B 126.9(8)
N1B N2B N3B 104.1(7)
N2B N3B C8B 112.0(7)
N2B N3B C10B 121.9(8)
C8B N3B C10B 126.0(8)
N5B N4B C19B 113.0(7)
N5B N4B C21B 117.8(8)
C19B N4B C21B 129.2(8)
N6B N5B N4B 104.0(7)
N5B N6B C20B 112.2(7)
N5B N6B C22B 119.4(7)
C20B N6B C22B 128.0(7)
C2B C1B C6B 120.4(8)
C2B C1B H1BA 119.8
C6B C1B H1BA 119.8
C1B C2B C3B 119.5(8)
C1B C2B C19B 118.5(8)
C3B C2B C19B 121.9(8)
C4B C3B C2B 119.8(8)
C4B C3B H3BA 120.1
C2B C3B H3BA 120.1
C3B C4B C5B 120.7(8)
C3B C4B H4BA 119.7
C5B C4B H4BA 119.7
C6B C5B C4B 120.0(8)
C6B C5B H5BA 120.0
C4B C5B H5BA 120.0
C5B C6B C1B 119.7(8)
C5B C6B C7B 122.7(8)
C1B C6B C7B 117.6(8)
N1B C7B C8B 104.3(8)
N1B C7B C6B 127.0(8)
C8B C7B C6B 128.6(9)
N3B C8B C7B 105.5(8)
N3B C8B Br1B 125.2(6)
C7B C8B Br1B 129.3(7)
N1B C9B H9BA 109.5
N1B C9B H9BB 109.5
H9BA C9B H9BB 109.5
N1B C9B H9BC 109.5
H9BA C9B H9BC 109.5
H9BB C9B H9BC 109.5
C11B C10B C15B 122.9(8)
C11B C10B N3B 119.4(8)
C15B C10B N3B 117.6(8)
C12B C11B C10B 117.6(9)
C12B C11B C16B 121.0(9)
C10B C11B C16B 121.5(9)
C11B C12B C13B 121.9(9)
C11B C12B H12A 119.1
C13B C12B H12A 119.1
C14B C13B C12B 118.3(9)
C14B C13B C17B 122.7(10)
C12B C13B C17B 119.0(10)
C13B C14B C15B 123.6(10)
C13B C14B H14A 118.2
C15B C14B H14A 118.2
C14B C15B C10B 115.7(9)
C14B C15B C18B 121.5(9)
C10B C15B C18B 122.8(9)
C11B C16B H16A 109.5
C11B C16B H16B 109.5
H16A C16B H16B 109.5
C11B C16B H16C 109.5
H16A C16B H16C 109.5
H16B C16B H16C 109.5
C13B C17B H17A 109.5
C13B C17B H17B 109.5
H17A C17B H17B 109.5
C13B C17B H17C 109.5
H17A C17B H17C 109.5
H17B C17B H17C 109.5
C15B C18B H18A 109.5
C15B C18B H18B 109.5
H18A C18B H18B 109.5
C15B C18B H18C 109.5
H18A C18B H18C 109.5
H18B C18B H18C 109.5
N4B C19B C20B 104.4(8)
N4B C19B C2B 125.9(8)
C20B C19B C2B 129.6(8)
N6B C20B C19B 106.3(7)
N6B C20B Br2B 123.9(7)
C19B C20B Br2B 129.8(7)
N4B C21B H21A 109.5
N4B C21B H21B 109.5
H21A C21B H21B 109.5
N4B C21B H21C 109.5
H21A C21B H21C 109.5
H21B C21B H21C 109.5
C27B C22B C23B 125.5(9)
C27B C22B N6B 118.3(9)
C23B C22B N6B 116.2(9)
C22B C23B C24B 116.2(10)
C22B C23B C28B 122.3(9)
C24B C23B C28B 121.4(9)
C23B C24B C25B 121.5(10)
C23B C24B H24A 119.3
C25B C24B H24A 119.3
C26B C25B C24B 119.1(9)
C26B C25B C29B 119.8(11)
C24B C25B C29B 121.1(10)
C25B C26B C27B 121.7(10)
C25B C26B H26A 119.2
C27B C26B H26A 119.2
C22B C27B C26B 116.1(9)
C22B C27B C30B 124.0(9)
C26B C27B C30B 119.9(10)
C23B C28B H28A 109.5
C23B C28B H28B 109.5
H28A C28B H28B 109.5
C23B C28B H28C 109.5
H28A C28B H28C 109.5
H28B C28B H28C 109.5
C25B C29B H29A 109.5
C25B C29B H29B 109.5
H29A C29B H29B 109.5
C25B C29B H29C 109.5
H29A C29B H29C 109.5
H29B C29B H29C 109.5
C27B C30B H30A 109.5
C27B C30B H30B 109.5
H30A C30B H30B 109.5
C27B C30B H30C 109.5
H30A C30B H30C 109.5
H30B C30B H30C 109.5
N2A N1A C7A 113.4(7)
N2A N1A C9A 119.2(8)
C7A N1A C9A 127.4(8)
N1A N2A N3A 104.5(7)
N2A N3A C8A 111.8(7)
N2A N3A C10A 118.6(8)
C8A N3A C10A 129.1(8)
N5A N4A C19A 114.1(7)
N5A N4A C21A 118.6(8)
C19A N4A C21A 127.3(8)
N6A N5A N4A 102.8(7)
N5A N6A C20A 112.5(7)
N5A N6A C22A 120.2(7)
C20A N6A C22A 127.2(7)
C2A C1A C6A 120.8(8)
C2A C1A H1AA 119.6
C6A C1A H1AA 119.6
C3A C2A C1A 118.7(8)
C3A C2A C19A 124.7(8)
C1A C2A C19A 116.6(8)
C4A C3A C2A 121.2(8)
C4A C3A H3AA 119.4
C2A C3A H3AA 119.4
C3A C4A C5A 120.2(9)
C3A C4A H4AA 119.9
C5A C4A H4AA 119.9
C6A C5A C4A 119.7(9)
C6A C5A H5AA 120.2
C4A C5A H5AA 120.2
C5A C6A C1A 119.3(8)
C5A C6A C7A 123.8(8)
C1A C6A C7A 116.8(8)
N1A C7A C8A 104.4(8)
N1A C7A C6A 127.3(8)
C8A C7A C6A 128.2(8)
N3A C8A C7A 105.9(8)
N3A C8A Br1A 124.0(7)
C7A C8A Br1A 129.9(7)
N1A C9A H9AA 109.5
N1A C9A H9AB 109.5
H9AA C9A H9AB 109.5
N1A C9A H9AC 109.5
H9AA C9A H9AC 109.5
H9AB C9A H9AC 109.5
C15A C10A C11A 124.9(9)
C15A C10A N3A 117.9(9)
C11A C10A N3A 117.2(9)
C10A C11A C12A 116.1(9)
C10A C11A C16A 122.0(9)
C12A C11A C16A 121.8(9)
C13A C12A C11A 121.9(10)
C13A C12A H12B 119.1
C11A C12A H12B 119.1
C12A C13A C14A 119.5(9)
C12A C13A C17A 120.9(10)
C14A C13A C17A 119.5(10)
C13A C14A C15A 120.6(10)
C13A C14A H14B 119.7
C15A C14A H14B 119.7
C10A C15A C14A 116.9(10)
C10A C15A C18A 122.1(10)
C14A C15A C18A 121.0(10)
C11A C16A H16D 109.5
C11A C16A H16E 109.5
H16D C16A H16E 109.5
C11A C16A H16F 109.5
H16D C16A H16F 109.5
H16E C16A H16F 109.5
C13A C17A H17D 109.5
C13A C17A H17E 109.5
H17D C17A H17E 109.5
C13A C17A H17F 109.5
H17D C17A H17F 109.5
H17E C17A H17F 109.5
C15A C18A H18D 109.5
C15A C18A H18E 109.5
H18D C18A H18E 109.5
C15A C18A H18F 109.5
H18D C18A H18F 109.5
H18E C18A H18F 109.5
N4A C19A C20A 103.6(8)
N4A C19A C2A 127.3(8)
C20A C19A C2A 129.0(8)
N6A C20A C19A 107.0(8)
N6A C20A Br2A 123.9(6)
C19A C20A Br2A 129.1(7)
N4A C21A H21D 109.5
N4A C21A H21E 109.5
H21D C21A H21E 109.5
N4A C21A H21F 109.5
H21D C21A H21F 109.5
H21E C21A H21F 109.5
C27A C22A C23A 125.0(9)
C27A C22A N6A 117.4(8)
C23A C22A N6A 117.5(9)
C22A C23A C24A 115.0(9)
C22A C23A C28A 123.0(9)
C24A C23A C28A 122.0(9)
C25A C24A C23A 122.7(9)
C25A C24A H24B 118.6
C23A C24A H24B 118.6
C24A C25A C26A 119.0(9)
C24A C25A C29A 120.5(10)
C26A C25A C29A 120.5(10)
C27A C26A C25A 121.2(10)
C27A C26A H26B 119.4
C25A C26A H26B 119.4
C22A C27A C26A 117.0(9)
C22A C27A C30A 122.1(9)
C26A C27A C30A 120.9(9)
C23A C28A H28D 109.5
C23A C28A H28E 109.5
H28D C28A H28E 109.5
C23A C28A H28F 109.5
H28D C28A H28F 109.5
H28E C28A H28F 109.5
C25A C29A H29D 109.5
C25A C29A H29E 109.5
H29D C29A H29E 109.5
C25A C29A H29F 109.5
H29D C29A H29F 109.5
H29E C29A H29F 109.5
C27A C30A H30D 109.5
C27A C30A H30E 109.5
H30D C30A H30E 109.5
C27A C30A H30F 109.5
H30D C30A H30F 109.5
H30E C30A H30F 109.5
C2AA C1AA H1A1 109.5
C2AA C1AA H1A2 109.5
H1A1 C1AA H1A2 109.5
C2AA C1AA H1A3 109.5
H1A1 C1AA H1A3 109.5
H1A2 C1AA H1A3 109.5
N1AA C2AA C1AA 178.0(13)
F2B B1B F3B 116.2(13)
F2B B1B F1B 113.7(12)
F3B B1B F1B 110.1(11)
F2B B1B F4B 107.9(9)
F3B B1B F4B 103.8(8)
F1B B1B F4B 103.9(8)
F1A B1A F2A 111.0(12)
F1A B1A F3A 110.5(12)
F2A B1A F3A 110.0(10)
F1A B1A F4A 110.3(11)
F2A B1A F4A 106.9(12)
F3A B1A F4A 108.0(9)
C1M O1M H1M 109.5
O1M C1M H1M1 109.5
O1M C1M H1M2 109.5
H1M1 C1M H1M2 109.5
O1M C1M H1M3 109.5
H1M1 C1M H1M3 109.5
H1M2 C1M H1M3 109.5
C2AC C1AC H1A4 109.5
C2AC C1AC H1A5 109.5
H1A4 C1AC H1A5 109.5
C2AC C1AC H1A6 109.5
H1A4 C1AC H1A6 109.5
H1A5 C1AC H1A6 109.5
N1AC C2AC C1AC 171(3)
C2AB C1AB H1A7 109.5
C2AB C1AB H1A8 109.5
H1A7 C1AB H1A8 109.5
C2AB C1AB H1A9 109.5
H1A7 C1AB H1A9 109.5
H1A8 C1AB H1A9 109.5
N1AB C2AB C1AB 178(2)

loop_
_geom_bond_atom_site_label_1
_geom_bond_atom_site_label_2
_geom_bond_distance
Br1B C8B 1.848(9)
Br2B C20B 1.854(8)
N1B N2B 1.319(11)
N1B C7B 1.343(12)
N1B C9B 1.473(11)
N2B N3B 1.332(10)
N3B C8B 1.360(12)
N3B C10B 1.439(11)
N4B N5B 1.334(11)
N4B C19B 1.354(12)
N4B C21B 1.470(12)
N5B N6B 1.327(10)
N6B C20B 1.350(11)
N6B C22B 1.457(12)
C1B C2B 1.387(13)
C1B C6B 1.393(12)
C1B H1BA 0.9500
C2B C3B 1.403(12)
C2B C19B 1.476(12)
C3B C4B 1.378(13)
C3B H3BA 0.9500
C4B C5B 1.386(14)
C4B H4BA 0.9500
C5B C6B 1.387(13)
C5B H5BA 0.9500
C6B C7B 1.466(13)
C7B C8B 1.395(12)
C9B H9BA 0.9800
C9B H9BB 0.9800
C9B H9BC 0.9800
C10B C11B 1.387(13)
C10B C15B 1.411(13)
C11B C12B 1.387(13)
C11B C16B 1.505(14)
C12B C13B 1.402(15)
C12B H12A 0.9500
C13B C14B 1.356(16)
C13B C17B 1.512(14)
C14B C15B 1.403(14)
C14B H14A 0.9500
C15B C18B 1.481(15)
C16B H16A 0.9800
C16B H16B 0.9800
C16B H16C 0.9800
C17B H17A 0.9800
C17B H17B 0.9800
C17B H17C 0.9800
C18B H18A 0.9800
C18B H18B 0.9800
C18B H18C 0.9800
C19B C20B 1.380(12)
C21B H21A 0.9800
C21B H21B 0.9800
C21B H21C 0.9800
C22B C27B 1.372(14)
C22B C23B 1.389(14)
C23B C24B 1.404(14)
C23B C28B 1.507(14)
C24B C25B 1.398(16)
C24B H24A 0.9500
C25B C26B 1.385(16)
C25B C29B 1.504(14)
C26B C27B 1.419(14)
C26B H26A 0.9500
C27B C30B 1.513(14)
C28B H28A 0.9800
C28B H28B 0.9800
C28B H28C 0.9800
C29B H29A 0.9800
C29B H29B 0.9800
C29B H29C 0.9800
C30B H30A 0.9800
C30B H30B 0.9800
C30B H30C 0.9800
Br1A C8A 1.857(10)
Br2A C20A 1.876(9)
N1A N2A 1.308(11)
N1A C7A 1.343(12)
N1A C9A 1.461(12)
N2A N3A 1.337(11)
N3A C8A 1.336(12)
N3A C10A 1.456(12)
N4A N5A 1.330(11)
N4A C19A 1.344(12)
N4A C21A 1.473(11)
N5A N6A 1.325(10)
N6A C20A 1.335(11)
N6A C22A 1.473(12)
C1A C2A 1.391(12)
C1A C6A 1.391(13)
C1A H1AA 0.9500
C2A C3A 1.388(13)
C2A C19A 1.470(13)
C3A C4A 1.372(14)
C3A H3AA 0.9500
C4A C5A 1.389(14)
C4A H4AA 0.9500
C5A C6A 1.399(13)
C5A H5AA 0.9500
C6A C7A 1.481(13)
C7A C8A 1.391(13)
C9A H9AA 0.9800
C9A H9AB 0.9800
C9A H9AC 0.9800
C10A C15A 1.368(14)
C10A C11A 1.393(14)
C11A C12A 1.386(14)
C11A C16A 1.501(15)
C12A C13A 1.386(15)
C12A H12B 0.9500
C13A C14A 1.391(15)
C13A C17A 1.518(15)
C14A C15A 1.406(15)
C14A H14B 0.9500
C15A C18A 1.512(15)
C16A H16D 0.9800
C16A H16E 0.9800
C16A H16F 0.9800
C17A H17D 0.9800
C17A H17E 0.9800
C17A H17F 0.9800
C18A H18D 0.9800
C18A H18E 0.9800
C18A H18F 0.9800
C19A C20A 1.369(12)
C21A H21D 0.9800
C21A H21E 0.9800
C21A H21F 0.9800
C22A C27A 1.385(14)
C22A C23A 1.394(13)
C23A C24A 1.406(14)
C23A C28A 1.477(14)
C24A C25A 1.380(16)
C24A H24B 0.9500
C25A C26A 1.395(15)
C25A C29A 1.518(14)
C26A C27A 1.392(14)
C26A H26B 0.9500
C27A C30A 1.495(13)
C28A H28D 0.9800
C28A H28E 0.9800
C28A H28F 0.9800
C29A H29D 0.9800
C29A H29E 0.9800
C29A H29F 0.9800
C30A H30D 0.9800
C30A H30E 0.9800
C30A H30F 0.9800
N1AA C2AA 1.136(15)
C1AA C2AA 1.439(18)
C1AA H1A1 0.9800
C1AA H1A2 0.9800
C1AA H1A3 0.9800
B1B F2B 1.265(13)
B1B F3B 1.325(12)
B1B F1B 1.325(13)
B1B F4B 1.471(12)
F1A B1A 1.344(17)
B1A F2A 1.386(18)
B1A F3A 1.390(14)
B1A F4A 1.407(14)
O1M C1M 1.32(3)
O1M H1M 0.8400
C1M H1M1 0.9800
C1M H1M2 0.9800
C1M H1M3 0.9800
N1AC C2AC 0.93(3)
C1AC C2AC 1.57(5)
C1AC H1A4 0.9800
C1AC H1A5 0.9800
C1AC H1A6 0.9800
C1AB C2AB 1.46(3)
C1AB H1A7 0.9800
C1AB H1A8 0.9800
C1AB H1A9 0.9800
N1AB C2AB 1.08(3)

loop_
_publcif_info_datablock.id
_publcif_info_datablock.publ_exptl
_publcif_info_datablock.publ_geom
_publcif_info_datablock.structure
{415a7375-e979-48d5-8c7f-c33d11dac078} y y y
